data_7052546
loop_
_publ_author_name
'Yang, Xiaoping'
'Jones, Richard A.'
'Oye, Michael M.'
'Wiester, Michael'
'Lai, Rachel J.'

_publ_section_title
;
 Influence of metal--ligand ratio on benzimidazole based luminescent
 lanthanide complexes: 3-D network structures and chloride anion
 binding
;
_journal_issue 2
_journal_name_full 'New Journal of Chemistry'
_journal_page_first 310
_journal_paper_doi 10.1039/c0nj00518e
_journal_volume 35
_journal_year 2011
_chemical_formula_moiety 'C36 H46 Br2 Cl6 N4 O8 Tb2'
_chemical_formula_sum 'C36 H46 Br2 Cl6 N4 O8 Tb2'
_chemical_formula_weight 1353.13
_chemical_name_systematic
;
?
;
_space_group_IT_number 2
_symmetry_cell_setting triclinic
_symmetry_space_group_name_Hall '-P 1'
_symmetry_space_group_name_H-M 'P -1'
_atom_sites_solution_hydrogens geom
_atom_sites_solution_primary direct
_atom_sites_solution_secondary difmap
_audit_creation_method SHELXL-97
_cell_angle_alpha 66.37(3)
_cell_angle_beta 64.29(4)
_cell_angle_gamma 87.93(3)
_cell_formula_units_Z 1
_cell_length_a 10.302(2)
_cell_length_b 11.513(3)
_cell_length_c 11.737(2)
_cell_measurement_reflns_used 4211
_cell_measurement_temperature 153(2)
_cell_measurement_theta_max 27.48
_cell_measurement_theta_min 2.91
_cell_volume 1133.0(7)
_computing_cell_refinement 'Collect software, Nonius B.V. 1998'
_computing_data_collection 'Collect software, Nonius B.V. 1998'
_computing_data_reduction
;
DENZO and Scalepack (Otwinoski and Minor, 1997)
;
_computing_molecular_graphics 'XL SHELXTL/PC, Siemens Analytical'
_computing_structure_refinement 'XL SHELXTL/PC, Siemens Analytical'
_computing_structure_solution
;

SIR97 - Altomare A., Burla M.C., Camalli M., Cascarano G.L., Giacovazzo C.,
Guagliardi A., Moliterni A.G.G., Polidori G.,Spagna R.
;
_diffrn_ambient_temperature 153(2)
_diffrn_measured_fraction_theta_full 0.996
_diffrn_measured_fraction_theta_max 0.996
_diffrn_measurement_device_type CCD
_diffrn_measurement_method \w-scans
_diffrn_radiation_monochromator graphite
_diffrn_radiation_source 'fine-focus sealed tube'
_diffrn_radiation_type MoK\a
_diffrn_radiation_wavelength 0.71073
_diffrn_reflns_av_R_equivalents 0.0228
_diffrn_reflns_av_sigmaI/netI 0.0391
_diffrn_reflns_limit_h_max 12
_diffrn_reflns_limit_h_min -12
_diffrn_reflns_limit_k_max 13
_diffrn_reflns_limit_k_min -13
_diffrn_reflns_limit_l_max 13
_diffrn_reflns_limit_l_min -13
_diffrn_reflns_number 6439
_diffrn_reflns_theta_full 25.00
_diffrn_reflns_theta_max 25.00
_diffrn_reflns_theta_min 3.20
_exptl_absorpt_coefficient_mu 5.264
_exptl_absorpt_correction_T_max 0.4508
_exptl_absorpt_correction_T_min 0.3905
_exptl_absorpt_correction_type gaussian
_exptl_absorpt_process_details
;
Absorption correction given as Gaussian
;
_exptl_crystal_colour Yellow
_exptl_crystal_density_diffrn 1.983
_exptl_crystal_density_method 'not measured'
_exptl_crystal_description Block
_exptl_crystal_F_000 656
_exptl_crystal_size_max 0.22
_exptl_crystal_size_mid 0.20
_exptl_crystal_size_min 0.18
_refine_diff_density_max 0.965
_refine_diff_density_min -0.907
_refine_diff_density_rms 0.146
_refine_ls_extinction_method none
_refine_ls_goodness_of_fit_ref 1.084
_refine_ls_hydrogen_treatment constr
_refine_ls_matrix_type full
_refine_ls_number_parameters 262
_refine_ls_number_reflns 3973
_refine_ls_number_restraints 0
_refine_ls_restrained_S_all 1.084
_refine_ls_R_factor_all 0.0377
_refine_ls_R_factor_gt 0.0323
_refine_ls_shift/su_max 0.001
_refine_ls_shift/su_mean 0.000
_refine_ls_structure_factor_coef Fsqd
_refine_ls_weighting_details 'calc w=1/[\s^2^(Fo^2^)+(0.0220P)^2^+3.8116P] where P=(Fo^2^+2Fc^2^)/3'
_refine_ls_weighting_scheme calc
_refine_ls_wR_factor_gt 0.0804
_refine_ls_wR_factor_ref 0.0827
_reflns_number_gt 3587
_reflns_number_total 3973
_reflns_threshold_expression >2sigma(I)
_cod_data_source_file C0NJ00518E.TXT
_cod_data_source_block complex-1
_cod_depositor_comments
;
The following automatic conversions were performed:
'_symmetry_cell_setting' value 'Triclinic' changed to 'triclinic'
according to '/home/saulius/struct/CIF-dictionaries/cif_core.dic'
dictionary named 'cif_core.dic' version 2.4.1 from
2010-06-29.

'_exptl_absorpt_correction_type' value 'Gaussian' changed to
'gaussian' according to
'/home/saulius/struct/CIF-dictionaries/cif_core.dic' dictionary named
'cif_core.dic' version 2.4.1 from 2010-06-29.

Automatic conversion script
Id: cif_fix_enum 1555 2011-01-17 13:19:09Z saulius 
;
_cod_original_cell_volume 1133.1(7)
_cod_original_sg_symbol_H-M P-1
_cod_database_code 7052546

loop_
_symmetry_equiv_pos_as_xyz
'x, y, z'
'-x, -y, -z'

loop_
_atom_site_label
_atom_site_type_symbol
_atom_site_fract_x
_atom_site_fract_y
_atom_site_fract_z
_atom_site_U_iso_or_equiv
_atom_site_adp_type
_atom_site_occupancy
_atom_site_symmetry_multiplicity
_atom_site_calc_flag
_atom_site_refinement_flags
_atom_site_disorder_assembly
_atom_site_disorder_group
Tb1 Tb 0.74236(3) 0.06751(2) 0.86678(3) 0.01796(10) Uani 1 1 d U . .
Br1 Br 1.32094(6) 0.48140(6) 0.12209(6) 0.02648(15) Uani 1 1 d U . .
Cl1 Cl 0.97847(14) 0.16302(12) 0.87942(13) 0.0175(3) Uani 1 1 d U . .
Cl2 Cl 0.69047(15) -0.07020(14) 0.74702(15) 0.0245(3) Uani 1 1 d U . .
Cl3 Cl 0.52998(13) -0.13320(12) 1.11583(13) 0.0157(3) Uani 1 1 d U . .
O1 O 0.9873(4) 0.1214(3) 0.6255(4) 0.0163(8) Uani 1 1 d U . .
O2 O 0.7914(4) 0.2589(3) 0.6790(4) 0.0140(8) Uani 1 1 d U . .
H2A H 0.7198 0.3103 0.6944 0.017 Uiso 1 1 calc R . .
O3 O 0.6343(4) 0.1627(4) 1.0361(4) 0.0237(9) Uani 1 1 d U . .
H3B H 0.5690 0.0998 1.0864 0.028 Uiso 1 1 calc R . .
O4 O 0.8748(4) -0.1106(3) 0.9283(4) 0.0157(8) Uani 1 1 d U . .
H4A H 0.8974 -0.0980 0.9818 0.019 Uiso 1 1 calc R . .
N1 N 0.7861(5) 0.6117(4) 0.3951(5) 0.0148(9) Uani 1 1 d U . .
H1A H 0.8532 0.6591 0.3123 0.018 Uiso 1 1 calc R . .
N2 N 0.6711(5) 0.4527(4) 0.6003(4) 0.0146(9) Uani 1 1 d U . .
C1 C 1.0970(7) 0.0439(6) 0.5983(6) 0.0326(16) Uani 1 1 d U . .
H1B H 1.1137 0.0343 0.5157 0.049 Uiso 1 1 calc R . .
H1C H 1.0655 -0.0391 0.6764 0.049 Uiso 1 1 calc R . .
H1D H 1.1859 0.0842 0.5845 0.049 Uiso 1 1 calc R . .
C2 C 1.0146(6) 0.2396(5) 0.5190(5) 0.0137(11) Uani 1 1 d U . .
C3 C 1.1374(6) 0.2888(5) 0.3927(5) 0.0154(11) Uani 1 1 d U . .
H3A H 1.2119 0.2410 0.3728 0.019 Uiso 1 1 calc R . .
C4 C 1.1488(6) 0.4120(5) 0.2941(5) 0.0155(11) Uani 1 1 d U . .
C5 C 1.0406(6) 0.4819(5) 0.3194(5) 0.0156(11) Uani 1 1 d U . .
H5A H 1.0487 0.5630 0.2517 0.019 Uiso 1 1 calc R . .
C6 C 0.9145(5) 0.4296(5) 0.4509(5) 0.0121(10) Uani 1 1 d U . .
C7 C 0.9013(5) 0.3094(5) 0.5541(5) 0.0120(10) Uani 1 1 d U . .
C8 C 0.7950(6) 0.4977(5) 0.4814(5) 0.0135(11) Uani 1 1 d U . .
C9 C 0.6516(6) 0.6406(5) 0.4609(6) 0.0167(11) Uani 1 1 d U . .
C10 C 0.5872(6) 0.7436(5) 0.4140(6) 0.0224(12) Uani 1 1 d U . .
H10A H 0.6362 0.8115 0.3257 0.027 Uiso 1 1 calc R . .
C11 C 0.4473(7) 0.7402(6) 0.5047(7) 0.0258(13) Uani 1 1 d U . .
H11A H 0.3983 0.8067 0.4766 0.031 Uiso 1 1 calc R . .
C12 C 0.3745(7) 0.6394(6) 0.6394(7) 0.0269(14) Uani 1 1 d U . .
H12A H 0.2800 0.6425 0.6988 0.032 Uiso 1 1 calc R . .
C13 C 0.4382(6) 0.5377(6) 0.6853(6) 0.0227(12) Uani 1 1 d U . .
H13A H 0.3904 0.4708 0.7744 0.027 Uiso 1 1 calc R . .
C14 C 0.5779(6) 0.5397(5) 0.5918(6) 0.0161(11) Uani 1 1 d U . .
C15 C 0.6770(8) 0.0946(6) 1.2367(7) 0.0337(15) Uani 1 1 d U . .
H15A H 0.6978 0.1260 1.2925 0.050 Uiso 1 1 calc R . .
H15B H 0.7532 0.0498 1.2001 0.050 Uiso 1 1 calc R . .
H15C H 0.5853 0.0369 1.2935 0.050 Uiso 1 1 calc R . .
C16 C 0.6688(6) 0.2032(5) 1.1206(6) 0.0210(12) Uani 1 1 d U . .
H16B H 0.5950 0.2506 1.1580 0.025 Uiso 1 1 calc R . .
H16A H 0.7619 0.2609 1.0631 0.025 Uiso 1 1 calc R . .
C17 C 0.9512(7) -0.3067(6) 0.9135(8) 0.0368(17) Uani 1 1 d U . .
H17A H 0.9175 -0.3969 0.9509 0.055 Uiso 1 1 calc R . .
H17B H 1.0302 -0.2947 0.9325 0.055 Uiso 1 1 calc R . .
H17C H 0.9845 -0.2680 0.8143 0.055 Uiso 1 1 calc R . .
C18 C 0.8300(6) -0.2456(5) 0.9797(7) 0.0233(13) Uani 1 1 d U . .
H18A H 0.7499 -0.2586 0.9611 0.028 Uiso 1 1 calc R . .
H18B H 0.7949 -0.2864 1.0802 0.028 Uiso 1 1 calc R . .

loop_
_atom_site_aniso_label
_atom_site_aniso_U_11
_atom_site_aniso_U_22
_atom_site_aniso_U_33
_atom_site_aniso_U_23
_atom_site_aniso_U_13
_atom_site_aniso_U_12
Tb1 0.01573(15) 0.01708(15) 0.01426(15) -0.00366(11) -0.00387(11) 0.00143(10)
Br1 0.0159(3) 0.0242(3) 0.0160(3) -0.0014(2) 0.0061(2) -0.0023(2)
Cl1 0.0136(6) 0.0144(6) 0.0160(6) -0.0002(5) -0.0050(5) -0.0030(5)
Cl2 0.0173(7) 0.0359(8) 0.0216(7) -0.0202(7) -0.0028(6) 0.0031(6)
Cl3 0.0113(6) 0.0156(6) 0.0107(6) 0.0007(5) -0.0027(5) 0.0020(5)
O1 0.0166(19) 0.0125(18) 0.0101(18) -0.0015(15) -0.0012(16) 0.0063(15)
O2 0.0087(17) 0.0131(17) 0.0113(18) -0.0012(15) -0.0009(15) 0.0047(14)
O3 0.017(2) 0.031(2) 0.025(2) -0.0169(19) -0.0066(18) -0.0006(17)
O4 0.0150(19) 0.0123(18) 0.0173(19) -0.0034(15) -0.0080(16) 0.0006(15)
N1 0.016(2) 0.012(2) 0.012(2) -0.0017(18) -0.0058(19) 0.0010(17)
N2 0.013(2) 0.013(2) 0.011(2) -0.0036(18) -0.0021(19) 0.0012(17)
C1 0.030(4) 0.026(3) 0.016(3) -0.001(3) 0.003(3) 0.018(3)
C2 0.015(3) 0.013(2) 0.011(2) -0.005(2) -0.004(2) 0.000(2)
C3 0.015(3) 0.016(3) 0.018(3) -0.010(2) -0.007(2) 0.004(2)
C4 0.015(3) 0.015(3) 0.010(2) -0.004(2) 0.000(2) -0.003(2)
C5 0.019(3) 0.011(2) 0.011(3) -0.001(2) -0.005(2) -0.001(2)
C6 0.010(2) 0.010(2) 0.013(2) -0.004(2) -0.003(2) -0.0010(19)
C7 0.011(2) 0.014(2) 0.011(2) -0.006(2) -0.004(2) 0.002(2)
C8 0.014(3) 0.009(2) 0.012(3) -0.001(2) -0.004(2) -0.003(2)
C9 0.019(3) 0.013(2) 0.020(3) -0.006(2) -0.011(2) 0.001(2)
C10 0.025(3) 0.016(3) 0.027(3) -0.007(2) -0.014(3) 0.005(2)
C11 0.027(3) 0.021(3) 0.037(3) -0.014(3) -0.020(3) 0.012(2)
C12 0.018(3) 0.027(3) 0.037(3) -0.018(3) -0.009(3) 0.006(2)
C13 0.020(3) 0.021(3) 0.022(3) -0.009(2) -0.006(2) 0.001(2)
C14 0.017(3) 0.014(3) 0.019(3) -0.006(2) -0.010(2) 0.000(2)
C15 0.041(4) 0.032(4) 0.030(4) -0.013(3) -0.018(3) 0.009(3)
C16 0.022(3) 0.021(3) 0.024(3) -0.014(2) -0.010(2) 0.003(2)
C17 0.029(4) 0.031(4) 0.066(5) -0.031(4) -0.026(4) 0.011(3)
C18 0.019(3) 0.013(3) 0.033(3) -0.006(2) -0.012(3) 0.002(2)

loop_
_atom_type_symbol
_atom_type_description
_atom_type_scat_dispersion_real
_atom_type_scat_dispersion_imag
_atom_type_scat_source
C C 0.0033 0.0016 'International Tables Vol C Tables 4.2.6.8 and 6.1.1.4'
H H 0.0000 0.0000 'International Tables Vol C Tables 4.2.6.8 and 6.1.1.4'
N N 0.0061 0.0033 'International Tables Vol C Tables 4.2.6.8 and 6.1.1.4'
O O 0.0106 0.0060 'International Tables Vol C Tables 4.2.6.8 and 6.1.1.4'
Cl Cl 0.1484 0.1585 'International Tables Vol C Tables 4.2.6.8 and 6.1.1.4'
Br Br -0.2901 2.4595 'International Tables Vol C Tables 4.2.6.8 and 6.1.1.4'
Tb Tb -0.1723 4.1537 'International Tables Vol C Tables 4.2.6.8 and 6.1.1.4'

loop_
_geom_angle_atom_site_label_1
_geom_angle_atom_site_label_2
_geom_angle_atom_site_label_3
_geom_angle
_geom_angle_site_symmetry_1
_geom_angle_site_symmetry_3
_geom_angle_publ_flag
O2 Tb1 O4 136.22(12) . . ?
O2 Tb1 O3 93.15(13) . . ?
O4 Tb1 O3 116.15(13) . . ?
O2 Tb1 Cl2 93.50(10) . . ?
O4 Tb1 Cl2 79.87(9) . . ?
O3 Tb1 Cl2 146.31(10) . . ?
O2 Tb1 O1 60.64(12) . . ?
O4 Tb1 O1 76.13(12) . . ?
O3 Tb1 O1 137.07(12) . . ?
Cl2 Tb1 O1 73.55(9) . . ?
O2 Tb1 Cl1 86.34(10) . . ?
O4 Tb1 Cl1 72.28(9) . . ?
O3 Tb1 Cl1 74.81(10) . . ?
Cl2 Tb1 Cl1 138.59(5) . . ?
O1 Tb1 Cl1 70.46(9) . . ?
O2 Tb1 Cl3 73.46(10) . 2_657 ?
O4 Tb1 Cl3 145.10(9) . 2_657 ?
O3 Tb1 Cl3 69.98(10) . 2_657 ?
Cl2 Tb1 Cl3 80.41(5) . 2_657 ?
O1 Tb1 Cl3 124.59(8) . 2_657 ?
Cl1 Tb1 Cl3 137.87(4) . 2_657 ?
O2 Tb1 Cl3 148.19(9) . . ?
O4 Tb1 Cl3 74.35(9) . . ?
O3 Tb1 Cl3 74.62(10) . . ?
Cl2 Tb1 Cl3 82.54(5) . . ?
O1 Tb1 Cl3 144.69(8) . . ?
Cl1 Tb1 Cl3 117.21(5) . . ?
Cl3 Tb1 Cl3 74.76(6) 2_657 . ?
Tb1 Cl3 Tb1 105.24(6) 2_657 . ?
C2 O1 C1 115.4(4) . . ?
C2 O1 Tb1 116.8(3) . . ?
C1 O1 Tb1 127.7(3) . . ?
C7 O2 Tb1 131.7(3) . . ?
C7 O2 H2A 114.1 . . ?
Tb1 O2 H2A 114.1 . . ?
C16 O3 Tb1 140.6(3) . . ?
C16 O3 H3B 109.5 . . ?
Tb1 O3 H3B 88.6 . . ?
C18 O4 Tb1 129.0(3) . . ?
C18 O4 H4A 109.5 . . ?
Tb1 O4 H4A 102.4 . . ?
C8 N1 C9 108.1(4) . . ?
C8 N1 H1A 126.0 . . ?
C9 N1 H1A 126.0 . . ?
C8 N2 C14 109.1(4) . . ?
O1 C1 H1B 109.5 . . ?
O1 C1 H1C 109.5 . . ?
H1B C1 H1C 109.5 . . ?
O1 C1 H1D 109.5 . . ?
H1B C1 H1D 109.5 . . ?
H1C C1 H1D 109.5 . . ?
O1 C2 C3 125.8(5) . . ?
O1 C2 C7 111.8(4) . . ?
C3 C2 C7 122.4(5) . . ?
C2 C3 C4 118.9(5) . . ?
C2 C3 H3A 120.6 . . ?
C4 C3 H3A 120.6 . . ?
C5 C4 C3 121.5(5) . . ?
C5 C4 Br1 119.8(4) . . ?
C3 C4 Br1 118.7(4) . . ?
C4 C5 C6 118.9(5) . . ?
C4 C5 H5A 120.6 . . ?
C6 C5 H5A 120.6 . . ?
C7 C6 C5 121.4(5) . . ?
C7 C6 C8 117.5(5) . . ?
C5 C6 C8 121.1(5) . . ?
O2 C7 C6 124.3(5) . . ?
O2 C7 C2 118.9(4) . . ?
C6 C7 C2 116.8(5) . . ?
N1 C8 N2 109.4(5) . . ?
N1 C8 C6 126.1(5) . . ?
N2 C8 C6 124.5(5) . . ?
N1 C9 C10 130.6(5) . . ?
N1 C9 C14 107.5(5) . . ?
C10 C9 C14 121.8(5) . . ?
C11 C10 C9 115.8(6) . . ?
C11 C10 H10A 122.1 . . ?
C9 C10 H10A 122.1 . . ?
C10 C11 C12 122.1(5) . . ?
C10 C11 H11A 118.9 . . ?
C12 C11 H11A 118.9 . . ?
C13 C12 C11 121.9(6) . . ?
C13 C12 H12A 119.1 . . ?
C11 C12 H12A 119.1 . . ?
C12 C13 C14 115.8(6) . . ?
C12 C13 H13A 122.1 . . ?
C14 C13 H13A 122.1 . . ?
N2 C14 C13 131.5(5) . . ?
N2 C14 C9 105.9(5) . . ?
C13 C14 C9 122.6(5) . . ?
C16 C15 H15A 109.5 . . ?
C16 C15 H15B 109.5 . . ?
H15A C15 H15B 109.5 . . ?
C16 C15 H15C 109.5 . . ?
H15A C15 H15C 109.5 . . ?
H15B C15 H15C 109.5 . . ?
O3 C16 C15 112.2(5) . . ?
O3 C16 H16B 109.2 . . ?
C15 C16 H16B 109.2 . . ?
O3 C16 H16A 109.2 . . ?
C15 C16 H16A 109.2 . . ?
H16B C16 H16A 107.9 . . ?
C18 C17 H17A 109.5 . . ?
C18 C17 H17B 109.5 . . ?
H17A C17 H17B 109.5 . . ?
C18 C17 H17C 109.5 . . ?
H17A C17 H17C 109.5 . . ?
H17B C17 H17C 109.5 . . ?
O4 C18 C17 111.8(5) . . ?
O4 C18 H18A 109.3 . . ?
C17 C18 H18A 109.3 . . ?
O4 C18 H18B 109.3 . . ?
C17 C18 H18B 109.3 . . ?
H18A C18 H18B 107.9 . . ?

loop_
_geom_bond_atom_site_label_1
_geom_bond_atom_site_label_2
_geom_bond_distance
_geom_bond_site_symmetry_2
_geom_bond_publ_flag
Tb1 O2 2.278(4) . ?
Tb1 O4 2.461(4) . ?
Tb1 O3 2.476(4) . ?
Tb1 Cl2 2.6973(15) . ?
Tb1 O1 2.698(4) . ?
Tb1 Cl1 2.7901(14) . ?
Tb1 Cl3 2.8212(14) 2_657 ?
Tb1 Cl3 2.841(2) . ?
Br1 C4 1.887(5) . ?
Cl3 Tb1 2.8212(14) 2_657 ?
O1 C2 1.360(6) . ?
O1 C1 1.420(7) . ?
O2 C7 1.301(6) . ?
O2 H2A 0.9300 . ?
O3 C16 1.420(7) . ?
O3 H3B 0.8200 . ?
O4 C18 1.431(6) . ?
O4 H4A 0.8200 . ?
N1 C8 1.328(7) . ?
N1 C9 1.368(7) . ?
N1 H1A 0.8600 . ?
N2 C8 1.329(7) . ?
N2 C14 1.367(7) . ?
C1 H1B 0.9600 . ?
C1 H1C 0.9600 . ?
C1 H1D 0.9600 . ?
C2 C3 1.368(8) . ?
C2 C7 1.400(7) . ?
C3 C4 1.393(7) . ?
C3 H3A 0.9300 . ?
C4 C5 1.348(8) . ?
C5 C6 1.416(7) . ?
C5 H5A 0.9300 . ?
C6 C7 1.388(7) . ?
C6 C8 1.426(7) . ?
C9 C10 1.374(8) . ?
C9 C14 1.381(8) . ?
C10 C11 1.361(9) . ?
C10 H10A 0.9300 . ?
C11 C12 1.404(9) . ?
C11 H11A 0.9300 . ?
C12 C13 1.355(8) . ?
C12 H12A 0.9300 . ?
C13 C14 1.374(8) . ?
C13 H13A 0.9300 . ?
C15 C16 1.468(8) . ?
C15 H15A 0.9600 . ?
C15 H15B 0.9600 . ?
C15 H15C 0.9600 . ?
C16 H16B 0.9700 . ?
C16 H16A 0.9700 . ?
C17 C18 1.480(9) . ?
C17 H17A 0.9600 . ?
C17 H17B 0.9600 . ?
C17 H17C 0.9600 . ?
C18 H18A 0.9700 . ?
C18 H18B 0.9700 . ?
